data_7131034
loop_
_publ_author_name
'Deresz, Krystyna A.'
'Kami\'nski, Rados\/law'
'Kutniewska, Sylwia E.'
'Kr\'owczy\'nski, Adam'
'Schaniel, Dominik'
'Jarzembska, Katarzyna N.'

_publ_section_title
;
 An optically reversible room-temperature solid-state cobalt(iii)
 photoswitch based on nitro-to-nitrito linkage isomerism
;
_journal_issue 97
_journal_name_full 'Chemical Communications'
_journal_page_first 13439
_journal_page_last 13442
_journal_paper_doi 10.1039/D2CC05134F
_journal_volume 58
_journal_year 2022
_chemical_formula_moiety 'C7 H19 Co1 N6 O6'
_chemical_formula_sum 'C7 H19 Co N6 O6'
_chemical_formula_weight 342.21
_space_group_IT_number 29
_space_group_name_Hall 'P 2c -2ac'
_space_group_name_H-M_alt 'P c a 21'
_symmetry_cell_setting orthorhombic
_symmetry_Int_Tables_number 29
_symmetry_space_group_name_Hall 'P 2c -2ac'
_symmetry_space_group_name_H-M 'P c a 21'
_audit_update_record
;
2022-05-09 deposited with the CCDC.	2022-10-27 downloaded from the CCDC.
;
_cell_angle_alpha 90
_cell_angle_beta 90
_cell_angle_gamma 90
_cell_formula_units_Z 4
_cell_length_a 12.8116(11)
_cell_length_b 10.7825(9)
_cell_length_c 9.8623(10)
_cell_measurement_reflns_used 2761
_cell_measurement_temperature 298
_cell_measurement_theta_max 73.94
_cell_measurement_theta_min 4.07
_cell_volume 1362.4(2)
_diffrn_ambient_temperature 298
_diffrn_detector 'CCD plate'
_diffrn_measured_fraction_theta_full 0.98
_diffrn_measured_fraction_theta_max 0.98
_diffrn_measurement_device 'four-circle diffractometer'
_diffrn_measurement_device_type 'SuperNova, Single source at offset/far, Atlas'
_diffrn_measurement_method '\w scans'
_diffrn_radiation_monochromator mirror
_diffrn_radiation_probe x-ray
_diffrn_radiation_source 'X-ray tube'
_diffrn_radiation_type 'Cu K\a'
_diffrn_radiation_wavelength 1.54184
_diffrn_reflns_av_R_equivalents 0.0355
_diffrn_reflns_av_unetI/netI 0.0352
_diffrn_reflns_limit_h_max 16
_diffrn_reflns_limit_h_min -13
_diffrn_reflns_limit_k_max 13
_diffrn_reflns_limit_k_min -9
_diffrn_reflns_limit_l_max 12
_diffrn_reflns_limit_l_min -8
_diffrn_reflns_number 5823
_diffrn_reflns_theta_full 75.6
_diffrn_reflns_theta_max 75.6
_diffrn_reflns_theta_min 4.1
_exptl_absorpt_coefficient_mu 10.248
_exptl_absorpt_correction_T_max 0.563
_exptl_absorpt_correction_T_min 0.198
_exptl_absorpt_correction_type gaussian
_exptl_absorpt_process_details
;
CrysAlisPro 1.171.41.76a (Rigaku Oxford Diffraction, 2020)
Numerical absorption correction based on gaussian integration over
a multifaceted crystal model
Empirical absorption correction using spherical harmonics,
implemented in SCALE3 ABSPACK scaling algorithm.
;
_exptl_crystal_colour orange
_exptl_crystal_density_diffrn 1.6683
_exptl_crystal_description plate
_exptl_crystal_F_000 712
_exptl_crystal_size_max 0.180
_exptl_crystal_size_mid 0.156
_exptl_crystal_size_min 0.056
_refine_diff_density_max 0.63
_refine_diff_density_min -0.49
_refine_ls_abs_structure_details '  855 of Friedel pairs used in the refinement'
_refine_ls_abs_structure_Flack 0.591(6)
_refine_ls_extinction_method none
_refine_ls_goodness_of_fit_gt 3.33
_refine_ls_goodness_of_fit_ref 3.10
_refine_ls_hydrogen_treatment constr
_refine_ls_number_constraints 87
_refine_ls_number_parameters 189
_refine_ls_number_reflns 2339
_refine_ls_number_restraints 0
_refine_ls_R_factor_all 0.0842
_refine_ls_R_factor_gt 0.0742
_refine_ls_shift/su_max 0.0490
_refine_ls_shift/su_mean 0.0054
_refine_ls_structure_factor_coef Fsqd
_refine_ls_weighting_details w=1/(\s^2^(I)+0.0004I^2^)
_refine_ls_weighting_scheme sigma
_refine_ls_wR_factor_gt 0.1760
_refine_ls_wR_factor_ref 0.1805
_reflns_number_gt 1506
_reflns_number_total 2835
_reflns_threshold_expression I>3\s(I)
_cod_data_source_file d2cc05134f2.cif
_cod_data_source_block Co1_RT_dark
_cod_depositor_comments
;
The following automatic conversions were performed:

data item '_diffrn_radiation_probe' value 'X-ray' was changed to
'x-ray' in accordance with the
/home/data/users/saulius/crontab/automatic-downloads/rss-feeds/RSC/lib/dictionaries/cif_core.dic
dictionary named 'cif_core.dic' version 2.4.2 last updated on
2011-04-26.

Automatic conversion script
Id: cif_fix_values 7556 2019-12-06 15:28:31Z antanas 
;
_cod_original_formula_sum 'C7 H19 Co1 N6 O6'
_cod_database_code 7131034

loop_
_space_group_symop_id
_space_group_symop_operation_xyz
1 x,y,z
2 -x,-y,z+1/2
3 x+1/2,-y,z
4 -x+1/2,y,z+1/2

loop_
_atom_site_label
_atom_site_type_symbol
_atom_site_fract_x
_atom_site_fract_y
_atom_site_fract_z
_atom_site_adp_type
_atom_site_U_iso_or_equiv
_atom_site_site_symmetry_multiplicity
_atom_site_occupancy
_atom_site_calc_flag
_atom_site_refinement_flags
_atom_site_disorder_assembly
_atom_site_disorder_group
Co1 Co 0.42200(8) 0.28071(11) 0.5031(4) Uani 0.0384(3) 4 1 d . . .
N1 N 0.4482(7) 0.4589(7) 0.4769(10) Uani 0.059(3) 4 1 d . . .
O1 O 0.4736(8) 0.5302(7) 0.5644(10) Uani 0.092(4) 4 1 d . . .
O2 O 0.4306(8) 0.5025(8) 0.3627(10) Uani 0.095(4) 4 1 d . . .
N2 N 0.2783(6) 0.3363(8) 0.5275(11) Uani 0.060(3) 4 1 d . . .
O3 O 0.2524(6) 0.4013(8) 0.6229(9) Uani 0.075(3) 4 1 d . . .
O4 O 0.2109(6) 0.3005(10) 0.4461(10) Uani 0.101(4) 4 1 d . . .
N3a N 0.3713(9) 0.1157(13) 0.5470(12) Uani 0.056(4) 4 0.88(4) d . . .
O5a O 0.3071(7) 0.0991(9) 0.6429(9) Uani 0.080(4) 4 0.88(4) d . . .
O6a O 0.3972(9) 0.0258(11) 0.4800(13) Uani 0.084(5) 4 0.88(4) d . . .
O6b O 0.400(7) 0.095(14) 0.497(9) Uiso 0.09(3) 4 0.12(4) d . . .
N3b N 0.340(7) 0.037(12) 0.573(10) Uiso 0.09(3) 4 0.12(4) d . . .
O5b O 0.3071(7) 0.0991(9) 0.6429(9) Uiso 0.09(3) 4 0.12(4) d . . .
N4 N 0.4426(6) 0.3111(7) 0.7027(9) Uani 0.048(2) 4 1 d . . .
C1 C 0.4960(9) 0.2241(10) 0.7946(12) Uani 0.062(4) 4 1 d . . .
C2 C 0.6050(10) 0.2047(11) 0.7488(13) Uani 0.068(4) 4 1 d . . .
C3 C 0.6139(9) 0.1503(11) 0.6082(13) Uani 0.064(4) 4 1 d . . .
N5 N 0.5802(5) 0.2310(7) 0.4943(14) Uani 0.055(3) 4 1 d . . .
C4 C 0.6061(9) 0.1560(12) 0.3675(13) Uani 0.070(4) 4 1 d . . .
C5 C 0.5662(11) 0.2056(11) 0.2351(14) Uani 0.078(5) 4 1 d . . .
C6 C 0.4518(10) 0.1869(11) 0.2169(12) Uani 0.073(4) 4 1 d . . .
N6 N 0.3913(8) 0.2607(8) 0.3131(10) Uani 0.065(3) 4 1 d . . .
C7 C 0.6495(8) 0.3441(11) 0.4928(18) Uani 0.084(5) 4 1 d . . .
H1a H 0.459689 0.146241 0.794838 Uiso 0.0747 4 1 d . . .
H1b H 0.496204 0.257494 0.884876 Uiso 0.0747 4 1 d . . .
H2a H 0.642164 0.28191 0.752341 Uiso 0.0819 4 1 d . . .
H2b H 0.6407 0.152161 0.812221 Uiso 0.0819 4 1 d . . .
H3a H 0.684297 0.123138 0.593001 Uiso 0.077 4 1 d . . .
H3b H 0.576512 0.073194 0.604573 Uiso 0.077 4 1 d . . .
H4a H 0.680279 0.14433 0.361815 Uiso 0.0839 4 1 d . . .
H4b H 0.582737 0.072101 0.379157 Uiso 0.0839 4 1 d . . .
H5a H 0.582129 0.2924 0.22857 Uiso 0.0932 4 1 d . . .
H5b H 0.602984 0.166858 0.161717 Uiso 0.0932 4 1 d . . .
H6a H 0.435247 0.100712 0.228429 Uiso 0.087 4 1 d . . .
H6b H 0.432363 0.209136 0.126065 Uiso 0.087 4 1 d . . .
H7a H 0.649417 0.381858 0.580947 Uiso 0.1011 4 1 d . . .
H7b H 0.719409 0.320053 0.46944 Uiso 0.1011 4 1 d . . .
H7c H 0.623899 0.40227 0.427096 Uiso 0.1011 4 1 d . . .
H8a H 0.467234 0.385473 0.714925 Uiso 0.0714 4 1 d . . .
H8b H 0.38384 0.334339 0.738784 Uiso 0.0714 4 1 d . . .
H9a H 0.325191 0.244693 0.302959 Uiso 0.0972 4 1 d . . .
H9b H 0.377306 0.332641 0.277651 Uiso 0.0972 4 1 d . . .

loop_
_atom_site_aniso_label
_atom_site_aniso_type_symbol
_atom_site_aniso_U_11
_atom_site_aniso_U_22
_atom_site_aniso_U_33
_atom_site_aniso_U_12
_atom_site_aniso_U_13
_atom_site_aniso_U_23
Co1 Co 0.0379(5) 0.0391(5) 0.0381(5) 0.0008(5) -0.0008(8) 0.0011(8)
N1 N 0.067(5) 0.047(4) 0.064(7) 0.000(4) 0.009(4) 0.009(4)
O1 O 0.148(9) 0.044(4) 0.083(6) -0.020(5) 0.008(6) -0.007(4)
O2 O 0.146(8) 0.072(6) 0.066(5) -0.019(6) 0.000(6) 0.032(5)
N2 N 0.047(4) 0.070(5) 0.063(6) 0.003(4) -0.001(4) 0.019(5)
O3 O 0.071(4) 0.085(6) 0.070(5) 0.030(4) 0.019(4) 0.004(4)
O4 O 0.057(4) 0.174(11) 0.074(6) 0.015(6) -0.003(4) 0.004(7)
N3a N 0.073(7) 0.043(7) 0.053(7) -0.007(5) -0.013(5) 0.004(5)
O5a O 0.092(8) 0.078(8) 0.071(8) -0.033(5) 0.008(5) 0.020(6)
O6a O 0.119(9) 0.048(5) 0.084(10) -0.014(5) 0.008(6) -0.014(5)
N4 N 0.050(4) 0.045(4) 0.048(4) -0.002(3) -0.004(3) 0.004(4)
C1 C 0.072(7) 0.068(7) 0.047(6) 0.004(6) -0.006(5) 0.007(5)
C2 C 0.070(7) 0.079(9) 0.055(7) -0.001(6) -0.020(6) 0.003(6)
C3 C 0.059(5) 0.053(7) 0.080(8) 0.014(5) -0.025(6) 0.011(6)
N5 N 0.047(3) 0.048(4) 0.069(6) 0.008(3) 0.002(4) -0.005(5)
C4 C 0.054(6) 0.074(8) 0.082(9) 0.020(6) 0.015(6) -0.019(7)
C5 C 0.105(10) 0.073(9) 0.055(7) 0.015(7) 0.023(7) -0.010(6)
C6 C 0.105(9) 0.069(7) 0.044(6) 0.019(7) -0.004(6) -0.014(5)
N6 N 0.079(6) 0.073(6) 0.043(5) 0.022(5) -0.003(5) -0.004(4)
C7 C 0.050(5) 0.080(7) 0.122(12) -0.023(5) 0.003(8) -0.018(10)

loop_
_atom_type_symbol
_atom_type_scat_dispersion_real
_atom_type_scat_dispersion_imag
_atom_type_scat_source
_atom_type_scat_Cromer_Mann_a1
_atom_type_scat_Cromer_Mann_b1
_atom_type_scat_Cromer_Mann_a2
_atom_type_scat_Cromer_Mann_b2
_atom_type_scat_Cromer_Mann_a3
_atom_type_scat_Cromer_Mann_b3
_atom_type_scat_Cromer_Mann_a4
_atom_type_scat_Cromer_Mann_b4
_atom_type_scat_Cromer_Mann_c
C 0.0181 0.0091 'International Tables Vol C tables 4.2.6.8 and 6.1.1.4' 2.31 20.843901 1.02 10.2075 1.5886 0.5687 0.865 51.651199 0.2156
H 0.0000 0.0000 'International Tables Vol C tables 4.2.6.8 and 6.1.1.4' 0.493002 10.5109 0.322912 26.1257 0.140191 3.14236 0.04081 57.799702 0.003038
Co -2.3653 3.6143 'International Tables Vol C tables 4.2.6.8 and 6.1.1.4' 12.2841 4.2791 7.3409 0.2784 4.0034 13.5359 2.3488 71.169197 1.0118
N 0.0311 0.0180 'International Tables Vol C tables 4.2.6.8 and 6.1.1.4' 12.2126 0.0057 3.1322 9.8933 2.0125 28.997499 1.1663 0.5826 -11.529
O 0.0492 0.0322 'International Tables Vol C tables 4.2.6.8 and 6.1.1.4' 3.0485 13.2771 2.2868 5.7011 1.5463 0.3239 0.867 32.908901 0.2508

loop_
_geom_angle_atom_site_label_1
_geom_angle_atom_site_label_2
_geom_angle_atom_site_label_3
_geom_angle_site_symmetry_1
_geom_angle_site_symmetry_2
_geom_angle_site_symmetry_3
_geom_angle
_geom_angle_publ_flag
N1 Co1 N2 . . . 83.0(4) ?
N1 Co1 N3a . . . 168.6(4) ?
N1 Co1 O6b . . . 171(3) ?
N1 Co1 N4 . . . 86.9(4) ?
N1 Co1 N6 . . . 91.0(4) ?
N2 Co1 N3a . . . 86.4(4) ?
N2 Co1 O6b . . . 100(3) ?
N2 Co1 N4 . . . 87.2(4) ?
N2 Co1 N6 . . . 88.0(4) ?
N3a Co1 O6b . . . 19(3) ?
N3a Co1 N4 . . . 88.6(4) ?
N3a Co1 N6 . . . 92.7(4) ?
O6b Co1 N4 . . . 102(3) ?
O6b Co1 N6 . . . 80(3) ?
N4 Co1 N6 . . . 174.9(4) ?
Co1 N1 O1 . . . 125.4(8) ?
Co1 N1 O2 . . . 117.3(7) ?
O1 N1 O2 . . . 117.1(8) ?
Co1 N2 O3 . . . 122.1(7) ?
Co1 N2 O4 . . . 118.4(7) ?
O3 N2 O4 . . . 119.5(8) ?
Co1 N3a O5a . . . 121.1(8) ?
Co1 N3a O6a . . . 121.1(9) ?
Co1 N3a O6b . . . 83(10) ?
Co1 N3a N3b . . . 174(6) ?
O5a N3a O6a . . . 117.8(11) ?
O5a N3a O6b . . . 156(10) ?
O5a N3a N3b . . . 54(6) ?
O6a N3a O6b . . . 38(10) ?
O6a N3a N3b . . . 63(6) ?
O6b N3a N3b . . . 101(11) ?
N3a O5a N3b . . . 47(6) ?
N3a O6a O6b . . . 29(6) ?
N3a O6a N3b . . . 46(5) ?
O6b O6a N3b . . . 75(8) ?
Co1 O6b N3a . . . 78(10) ?
Co1 O6b O6a . . . 168(9) ?
Co1 O6b N3b . . . 126(8) ?
N3a O6b O6a . . . 113(13) ?
N3a O6b N3b . . . 48(8) ?
O6a O6b N3b . . . 65(8) ?
N3a N3b O5a . . . 79(8) ?
N3a N3b O6a . . . 70(6) ?
N3a N3b O6b . . . 30(6) ?
O5a N3b O6a . . . 149(10) ?
O5a N3b O6b . . . 109(10) ?
O6a N3b O6b . . . 40(6) ?
Co1 N4 C1 . . . 124.1(6) ?
Co1 N4 H8a . . . 109.46 ?
Co1 N4 H8b . . . 109.49 ?
C1 N4 H8a . . . 109.44 ?
C1 N4 H8b . . . 109.4 ?
H8a N4 H8b . . . 89.53 ?
N4 C1 C2 . . . 109.6(8) ?
N4 C1 H1a . . . 109.3 ?
N4 C1 H1b . . . 109.41 ?
C2 C1 H1a . . . 109.61 ?
C2 C1 H1b . . . 109.45 ?
H1a C1 H1b . . . 109.44 ?
C1 C2 C3 . . . 113.9(10) ?
C1 C2 H2a . . . 109.78 ?
C1 C2 H2b . . . 109.38 ?
C3 C2 H2a . . . 109.46 ?
C3 C2 H2b . . . 109.12 ?
H2a C2 H2b . . . 104.76 ?
C2 C3 N5 . . . 116.2(9) ?
C2 C3 H3a . . . 109.3 ?
C2 C3 H3b . . . 109.46 ?
N5 C3 H3a . . . 109.5 ?
N5 C3 H3b . . . 109.63 ?
H3a C3 H3b . . . 101.77 ?
C3 N5 C4 . . . 104.0(7) ?
C3 N5 C7 . . . 108.0(9) ?
C4 N5 C7 . . . 107.2(9) ?
N5 C4 C5 . . . 116.5(9) ?
N5 C4 H4a . . . 109.74 ?
N5 C4 H4b . . . 109.88 ?
C5 C4 H4a . . . 109.18 ?
C5 C4 H4b . . . 109.3 ?
H4a C4 H4b . . . 101.1 ?
C4 C5 C6 . . . 112.9(9) ?
C4 C5 H5a . . . 109.41 ?
C4 C5 H5b . . . 109.2 ?
C6 C5 H5a . . . 109.81 ?
C6 C5 H5b . . . 109.52 ?
H5a C5 H5b . . . 105.74 ?
C5 C6 N6 . . . 111.8(9) ?
C5 C6 H6a . . . 109.81 ?
C5 C6 H6b . . . 109.54 ?
N6 C6 H6a . . . 109.37 ?
N6 C6 H6b . . . 109.29 ?
H6a C6 H6b . . . 106.93 ?
Co1 N6 C6 . . . 125.6(8) ?
Co1 N6 H9a . . . 109.36 ?
Co1 N6 H9b . . . 109.41 ?
C6 N6 H9a . . . 109.67 ?
C6 N6 H9b . . . 109.6 ?
H9a N6 H9b . . . 86.02 ?
N5 C7 H7a . . . 109.73 ?
N5 C7 H7b . . . 109.48 ?
N5 C7 H7c . . . 109.36 ?
H7a C7 H7b . . . 109.53 ?
H7a C7 H7c . . . 109.45 ?
H7b C7 H7c . . . 109.28 ?

loop_
_geom_bond_atom_site_label_1
_geom_bond_atom_site_label_2
_geom_bond_site_symmetry_1
_geom_bond_site_symmetry_2
_geom_bond_distance
_geom_bond_publ_flag
Co1 N1 . . 1.967(8) ?
Co1 N2 . . 1.952(8) ?
Co1 N3a . . 1.940(11) ?
Co1 O6b . . 1.97(11) ?
Co1 N4 . . 2.013(10) ?
Co1 N6 . . 1.928(11) ?
N1 O1 . . 1.197(13) ?
N1 O2 . . 1.239(14) ?
N2 O3 . . 1.215(13) ?
N2 O4 . . 1.246(13) ?
N3a O5a . . 1.267(14) ?
N3a O6a . . 1.220(15) ?
N3a O6b . . 0.64(9) ?
N3a N3b . . 0.94(10) ?
O5a N3b . . 1.05(10) ?
O6a O6b . . 0.82(11) ?
O6a N3b . . 1.16(10) ?
O6b N3b . . 1.24(14) ?
N4 C1 . . 1.476(13) ?
N4 H8a . . 0.8702 ?
N4 H8b . . 0.8696 ?
C1 C2 . . 1.483(17) ?
C1 H1a . . 0.9588 ?
C1 H1b . . 0.9571 ?
C2 C3 . . 1.516(14) ?
C2 H2a . . 0.9568 ?
C2 H2b . . 0.9605 ?
C3 N5 . . 1.488(14) ?
C3 H3a . . 0.9587 ?
C3 H3b . . 0.9573 ?
N5 C4 . . 1.519(14) ?
N5 C7 . . 1.508(13) ?
C4 C5 . . 1.508(15) ?
C4 H4a . . 0.9606 ?
C4 H4b . . 0.9592 ?
C5 C6 . . 1.485(18) ?
C5 H5a . . 0.9564 ?
C5 H5b . . 0.9618 ?
C6 N6 . . 1.460(15) ?
C6 H6a . . 0.9615 ?
C6 H6b . . 0.9615 ?
N6 H9a . . 0.87 ?
N6 H9b . . 0.8691 ?
C7 H7a . . 0.9586 ?
C7 H7b . . 0.9606 ?
C7 H7c . . 0.9617 ?
